data_7134635
loop_
_publ_author_name
'Queen, Joshua D.'
'Ma, Eric'
'Rajabi, Ahmadreza'
'Ziller, Joseph W.'
'Furche, Filipp'
'Evans, William J.'

_publ_section_title
;
 Four-electron oxidation and one-electron reduction of the
 bis(terphenylthiolate) U(II) complex, U(SAr<sup>iPr6</sup>)<sub>2</sub>
 [Ar<sup>iPr6</sup> =
 C<sub>6</sub>H<sub>3</sub>-2,6-(C<sub>6</sub>H<sub>2</sub>-2,4,6-<sup>i</sup>Pr<sub>3</sub>)<sub>2</sub>].
;
_journal_issue 56
_journal_name_full 'Chemical communications (Cambridge, England)'
_journal_page_first 10319
_journal_page_last 10322
_journal_paper_doi 10.1039/d5cc02284c
_journal_volume 61
_journal_year 2025
_chemical_formula_sum 'C92 H124 N2 O2 S2 U'
_chemical_formula_weight 1592.07
_space_group_crystal_system monoclinic
_space_group_IT_number 15
_space_group_name_Hall '-C 2yc'
_space_group_name_H-M_alt 'C 1 2/c 1'
_atom_sites_solution_hydrogens geom
_atom_sites_solution_primary direct
_atom_sites_solution_secondary difmap
_audit_creation_method SHELXL-2014/7
_audit_update_record
;
2024-12-30 deposited with the CCDC.	2025-05-26 downloaded from the CCDC.
;
_cell_angle_alpha 90
_cell_angle_beta 113.138(2)
_cell_angle_gamma 90
_cell_formula_units_Z 4
_cell_length_a 30.491(5)
_cell_length_b 18.735(3)
_cell_length_c 18.433(3)
_cell_measurement_reflns_used 9526
_cell_measurement_temperature 133(2)
_cell_measurement_theta_max 29.76
_cell_measurement_theta_min 2.31
_cell_volume 9683(3)
_computing_cell_refinement 'Bruker SAINT 8.34a, 2013'
_computing_data_collection 'Bruker APEX2 2014.11-0, 2014'
_computing_data_reduction 'Bruker SAINT 8.34a, 2013'
_computing_molecular_graphics 'Bruker SHELXTL'
_computing_publication_material 'Bruker SHELXTL'
_computing_structure_refinement 'SHELXL-2014/7 (Sheldrick, 2014)'
_computing_structure_solution 'Bruker SHELXTL 2014/4 (XT)'
_diffrn_ambient_temperature 133(2)
_diffrn_measured_fraction_theta_full 1.000
_diffrn_measured_fraction_theta_max 1.000
_diffrn_measurement_device_type 'Bruker SMART APEX II CCD'
_diffrn_measurement_method '\f and \w scans'
_diffrn_radiation_monochromator graphite
_diffrn_radiation_type MoK\a
_diffrn_radiation_wavelength 0.71073
_diffrn_reflns_av_R_equivalents 0.0408
_diffrn_reflns_av_unetI/netI 0.0302
_diffrn_reflns_Laue_measured_fraction_full 1.000
_diffrn_reflns_Laue_measured_fraction_max 1.000
_diffrn_reflns_limit_h_max 41
_diffrn_reflns_limit_h_min -41
_diffrn_reflns_limit_k_max 25
_diffrn_reflns_limit_k_min -25
_diffrn_reflns_limit_l_max 25
_diffrn_reflns_limit_l_min -25
_diffrn_reflns_number 71568
_diffrn_reflns_point_group_measured_fraction_full 1.000
_diffrn_reflns_point_group_measured_fraction_max 1.000
_diffrn_reflns_theta_full 25.242
_diffrn_reflns_theta_max 29.130
_diffrn_reflns_theta_min 1.307
_diffrn_source 'fine-focus sealed tube'
_exptl_absorpt_coefficient_mu 1.760
_exptl_absorpt_correction_T_max 0.746
_exptl_absorpt_correction_T_min 0.661
_exptl_absorpt_correction_type multi-scan
_exptl_absorpt_process_details 'Bruker SADABS 2014/5'
_exptl_crystal_colour black
_exptl_crystal_density_diffrn 1.092
_exptl_crystal_density_meas ?
_exptl_crystal_density_method not_measured
_exptl_crystal_description block
_exptl_crystal_F_000 3320
_exptl_crystal_size_max 0.278
_exptl_crystal_size_mid 0.274
_exptl_crystal_size_min 0.096
_refine_diff_density_max 1.739
_refine_diff_density_min -1.051
_refine_diff_density_rms 0.081
_refine_ls_extinction_method none
_refine_ls_goodness_of_fit_ref 1.029
_refine_ls_hydrogen_treatment constr
_refine_ls_matrix_type full
_refine_ls_number_parameters 481
_refine_ls_number_reflns 13043
_refine_ls_number_restraints 52
_refine_ls_restrained_S_all 1.093
_refine_ls_R_factor_all 0.0429
_refine_ls_R_factor_gt 0.0288
_refine_ls_shift/su_max 0.002
_refine_ls_shift/su_mean 0.000
_refine_ls_structure_factor_coef Fsqd
_refine_ls_weighting_details 'w=1/[\s^2^(Fo^2^)+(0.0395P)^2^+15.1500P] where P=(Fo^2^+2Fc^2^)/3'
_refine_ls_weighting_scheme calc
_refine_ls_wR_factor_gt 0.0725
_refine_ls_wR_factor_ref 0.0789
_reflns_Friedel_coverage 0.000
_reflns_number_gt 9935
_reflns_number_total 13043
_reflns_threshold_expression 'I > 2\s(I)'
_cod_data_source_file d5cc02284c2.cif
_cod_data_source_block jdq23_sq
_cod_depositor_comments
;
The following automatic conversions were performed:

data item '_exptl_crystal_density_meas' value 'not_measured' was
changed to '?' -- the value is perceived as not measured.

Automatic conversion script
Id: cif_fix_values 8170 2020-07-09 18:12:32Z antanas 

 Adding full bibliography for 7134632--7134635.cif.
;
_cod_original_sg_symbol_H-M 'C 2/c'
_cod_database_code 7134635
_shelx_shelxl_version_number 2014/7
_shelx_space_group_comment
;
The symmetry employed for this shelxl refinement is uniquely defined
by the following loop, which should always be used as a source of
symmetry information in preference to the above space-group names.
They are only intended as comments.
;
_shelx_estimated_absorpt_t_min 0.640
_shelx_estimated_absorpt_t_max 0.849
_exptl_absorpt_special_details
;
Reflections not merged
75845 Corrected reflections written to file jdq23_0m.hkl
Estimated minimum and maximum transmission:  0.6614  0.7461
The ratio of these values is more reliable than their absolute values!
Additional spherical absorption correction applied with mu*r =  0.2000
Lambda/2 correction factor = 0.00150
;

loop_
_space_group_symop_operation_xyz
'x, y, z'
'-x, y, -z+1/2'
'x+1/2, y+1/2, z'
'-x+1/2, y+1/2, -z+1/2'
'-x, -y, -z'
'x, -y, z-1/2'
'-x+1/2, -y+1/2, -z'
'x+1/2, -y+1/2, z-1/2'

loop_
_atom_site_label
_atom_site_type_symbol
_atom_site_fract_x
_atom_site_fract_y
_atom_site_fract_z
_atom_site_U_iso_or_equiv
_atom_site_adp_type
_atom_site_occupancy
_atom_site_site_symmetry_order
_atom_site_calc_flag
_atom_site_refinement_flags_posn
_atom_site_refinement_flags_adp
_atom_site_refinement_flags_occupancy
_atom_site_disorder_assembly
_atom_site_disorder_group
U1 U 0.7500 0.2500 0.5000 0.01608(4) Uani 1 2 d S . P . .
S1 S 0.70883(2) 0.36570(3) 0.41131(3) 0.02002(11) Uani 1 1 d . . . . .
O1 O 0.69063(6) 0.17586(9) 0.40588(10) 0.0251(4) Uani 1 1 d . . . . .
N1 N 0.70617(9) 0.26957(13) 0.54962(15) 0.0364(6) Uani 1 1 d . . . . .
C1 C 0.71429(7) 0.41313(11) 0.33174(12) 0.0156(4) Uani 1 1 d . . . . .
C2 C 0.68334(8) 0.39875(12) 0.25267(13) 0.0178(4) Uani 1 1 d . . . . .
C3 C 0.68525(8) 0.44166(13) 0.19202(13) 0.0225(5) Uani 1 1 d . . . . .
H3 H 0.6644 0.4316 0.1391 0.027 Uiso 1 1 calc R U . . .
C4 C 0.71655(9) 0.49816(14) 0.20668(14) 0.0254(5) Uani 1 1 d . . . . .
H4 H 0.7182 0.5257 0.1645 0.030 Uiso 1 1 calc R U . . .
C5 C 0.74550(8) 0.51396(13) 0.28403(13) 0.0221(5) Uani 1 1 d . . . . .
H5 H 0.7667 0.5534 0.2948 0.027 Uiso 1 1 calc R U . . .
C6 C 0.74437(7) 0.47342(12) 0.34664(12) 0.0171(4) Uani 1 1 d . . . . .
C7 C 0.64444(8) 0.34323(12) 0.22716(13) 0.0194(4) Uani 1 1 d . . . . .
C8 C 0.60239(8) 0.35561(13) 0.23954(14) 0.0234(5) Uani 1 1 d . . . . .
C9 C 0.56396(9) 0.30920(13) 0.20605(15) 0.0285(5) Uani 1 1 d . . . . .
H9 H 0.5356 0.3177 0.2145 0.034 Uiso 1 1 calc R U . . .
C10 C 0.56571(9) 0.25122(13) 0.16093(16) 0.0308(5) Uani 1 1 d . . . . .
C11 C 0.60773(10) 0.23926(13) 0.14998(16) 0.0303(6) Uani 1 1 d . . . . .
H11 H 0.6096 0.1992 0.1198 0.036 Uiso 1 1 calc R U . . .
C12 C 0.64730(9) 0.28440(13) 0.18199(14) 0.0242(5) Uani 1 1 d . . . . .
C13 C 0.59658(9) 0.42131(14) 0.28341(16) 0.0295(5) Uani 1 1 d . . . . .
H13 H 0.6293 0.4393 0.3163 0.035 Uiso 1 1 calc R U . . .
C14 C 0.57167(10) 0.40569(17) 0.33894(17) 0.0385(7) Uani 1 1 d . . . . .
H14A H 0.5383 0.3931 0.3080 0.058 Uiso 1 1 calc R U . . .
H14B H 0.5730 0.4481 0.3709 0.058 Uiso 1 1 calc R U . . .
H14C H 0.5877 0.3658 0.3736 0.058 Uiso 1 1 calc R U . . .
C15 C 0.57079(13) 0.48018(17) 0.2249(2) 0.0520(9) Uani 1 1 d . . . . .
H15A H 0.5887 0.4916 0.1924 0.078 Uiso 1 1 calc R U . . .
H15B H 0.5684 0.5229 0.2538 0.078 Uiso 1 1 calc R U . . .
H15C H 0.5387 0.4638 0.1909 0.078 Uiso 1 1 calc R U . . .
C16 C 0.52151(12) 0.20598(18) 0.1214(2) 0.0565(9) Uani 1 1 d D U . . .
H16 H 0.5112 0.1962 0.1656 0.068 Uiso 0.643(6) 1 calc R U P A 1
H16A H 0.5360 0.1577 0.1234 0.068 Uiso 0.357(6) 1 calc R U P A 2
C17 C 0.52734(18) 0.1336(2) 0.0951(4) 0.0612(18) Uani 0.643(6) 1 d D . P A 1
H17A H 0.4980 0.1062 0.0838 0.092 Uiso 0.643(6) 1 calc R U P A 1
H17B H 0.5540 0.1096 0.1367 0.092 Uiso 0.643(6) 1 calc R U P A 1
H17C H 0.5339 0.1368 0.0473 0.092 Uiso 0.643(6) 1 calc R U P A 1
C17A C 0.5020(5) 0.2217(8) 0.0322(5) 0.079(3) Uani 0.357(6) 1 d D U P A 2
H17D H 0.5213 0.1966 0.0086 0.118 Uiso 0.357(6) 1 calc R U P A 2
H17E H 0.5034 0.2732 0.0239 0.118 Uiso 0.357(6) 1 calc R U P A 2
H17F H 0.4688 0.2055 0.0074 0.118 Uiso 0.357(6) 1 calc R U P A 2
C18 C 0.47946(18) 0.2500(3) 0.0637(4) 0.061(2) Uani 0.643(6) 1 d D . P A 1
H18A H 0.4860 0.2628 0.0173 0.091 Uiso 0.643(6) 1 calc R U P A 1
H18B H 0.4756 0.2936 0.0900 0.091 Uiso 0.643(6) 1 calc R U P A 1
H18C H 0.4501 0.2217 0.0472 0.091 Uiso 0.643(6) 1 calc R U P A 1
C18A C 0.4892(3) 0.1919(5) 0.1630(5) 0.055(3) Uani 0.357(6) 1 d D . P A 2
H18D H 0.4641 0.1586 0.1318 0.082 Uiso 0.357(6) 1 calc R U P A 2
H18E H 0.4748 0.2368 0.1697 0.082 Uiso 0.357(6) 1 calc R U P A 2
H18F H 0.5076 0.1710 0.2149 0.082 Uiso 0.357(6) 1 calc R U P A 2
C19 C 0.69215(10) 0.26916(15) 0.16758(16) 0.0307(6) Uani 1 1 d . U . . .
H19 H 0.7089 0.3158 0.1720 0.037 Uiso 1 1 calc R U . . .
C20 C 0.72529(15) 0.2218(3) 0.2301(2) 0.0720(11) Uani 1 1 d . U . . .
H20A H 0.7304 0.2413 0.2822 0.108 Uiso 1 1 calc R U . . .
H20B H 0.7559 0.2190 0.2244 0.108 Uiso 1 1 calc R U . . .
H20C H 0.7114 0.1739 0.2249 0.108 Uiso 1 1 calc R U . . .
C21 C 0.68320(15) 0.2394(2) 0.0863(2) 0.0629(11) Uani 1 1 d . . . . .
H21A H 0.6697 0.1913 0.0814 0.094 Uiso 1 1 calc R U . . .
H21B H 0.7134 0.2372 0.0792 0.094 Uiso 1 1 calc R U . . .
H21C H 0.6608 0.2705 0.0459 0.094 Uiso 1 1 calc R U . . .
C22 C 0.77241(8) 0.50263(11) 0.42791(13) 0.0180(4) Uani 1 1 d . . . . .
C23 C 0.74889(8) 0.54393(12) 0.46490(14) 0.0203(4) Uani 1 1 d . . . . .
C24 C 0.77519(9) 0.57698(13) 0.53677(14) 0.0231(5) Uani 1 1 d . . . . .
H24 H 0.7590 0.6045 0.5619 0.028 Uiso 1 1 calc R U . . .
C25 C 0.82451(9) 0.57051(12) 0.57247(14) 0.0235(5) Uani 1 1 d . . . . .
C26 C 0.84728(9) 0.53052(13) 0.53443(14) 0.0234(5) Uani 1 1 d . . . . .
H26 H 0.8810 0.5260 0.5582 0.028 Uiso 1 1 calc R U . . .
C27 C 0.82238(8) 0.49646(12) 0.46228(13) 0.0201(4) Uani 1 1 d . . . . .
C28 C 0.69519(8) 0.55730(13) 0.42526(14) 0.0242(5) Uani 1 1 d . . . . .
H28 H 0.6812 0.5198 0.3839 0.029 Uiso 1 1 calc R U . . .
C29 C 0.67017(10) 0.55278(18) 0.48226(17) 0.0388(7) Uani 1 1 d . . . . .
H29A H 0.6780 0.5073 0.5107 0.058 Uiso 1 1 calc R U . . .
H29B H 0.6356 0.5560 0.4527 0.058 Uiso 1 1 calc R U . . .
H29C H 0.6808 0.5922 0.5201 0.058 Uiso 1 1 calc R U . . .
C30 C 0.68565(10) 0.62982(16) 0.38428(18) 0.0404(7) Uani 1 1 d . . . . .
H30A H 0.6989 0.6676 0.4237 0.061 Uiso 1 1 calc R U . . .
H30B H 0.6512 0.6369 0.3567 0.061 Uiso 1 1 calc R U . . .
H30C H 0.7007 0.6316 0.3461 0.061 Uiso 1 1 calc R U . . .
C31 C 0.85373(9) 0.60826(13) 0.64968(14) 0.0271(5) Uani 1 1 d . . . . .
H31 H 0.8817 0.5771 0.6793 0.033 Uiso 1 1 calc R U . . .
C32 C 0.82690(11) 0.62133(17) 0.70300(16) 0.0414(7) Uani 1 1 d . . . . .
H32A H 0.8025 0.6581 0.6795 0.062 Uiso 1 1 calc R U . . .
H32B H 0.8493 0.6374 0.7549 0.062 Uiso 1 1 calc R U . . .
H32C H 0.8116 0.5769 0.7088 0.062 Uiso 1 1 calc R U . . .
C33 C 0.87316(11) 0.67879(15) 0.63224(17) 0.0379(7) Uani 1 1 d . . . . .
H33A H 0.8913 0.6695 0.5996 0.057 Uiso 1 1 calc R U . . .
H33B H 0.8941 0.7010 0.6820 0.057 Uiso 1 1 calc R U . . .
H33C H 0.8465 0.7110 0.6041 0.057 Uiso 1 1 calc R U . . .
C34 C 0.84955(8) 0.45698(13) 0.42130(14) 0.0246(5) Uani 1 1 d . . . . .
H34 H 0.8257 0.4339 0.3730 0.030 Uiso 1 1 calc R U . . .
C35 C 0.88177(10) 0.39842(15) 0.47262(17) 0.0368(6) Uani 1 1 d . . . . .
H35A H 0.9072 0.4201 0.5183 0.055 Uiso 1 1 calc R U . . .
H35B H 0.8959 0.3714 0.4417 0.055 Uiso 1 1 calc R U . . .
H35C H 0.8629 0.3662 0.4908 0.055 Uiso 1 1 calc R U . . .
C36 C 0.87918(11) 0.50923(16) 0.39503(17) 0.0375(6) Uani 1 1 d . . . . .
H36A H 0.8583 0.5465 0.3619 0.056 Uiso 1 1 calc R U . . .
H36B H 0.8944 0.4835 0.3648 0.056 Uiso 1 1 calc R U . . .
H36C H 0.9038 0.5311 0.4416 0.056 Uiso 1 1 calc R U . . .
C37 C 0.67303(10) 0.29449(14) 0.57401(16) 0.0320(4) Uani 1 1 d . U . . .
C38 C 0.64968(10) 0.36057(15) 0.54744(17) 0.0361(4) Uani 1 1 d . U . . .
H38 H 0.6568 0.3868 0.5093 0.043 Uiso 1 1 calc R U . . .
C39 C 0.61694(11) 0.38858(17) 0.57459(19) 0.0424(5) Uani 1 1 d . U . . .
H39 H 0.6017 0.4327 0.5543 0.051 Uiso 1 1 calc R U . . .
C40 C 0.60631(12) 0.35269(17) 0.6310(2) 0.0462(5) Uani 1 1 d . U . . .
H40 H 0.5839 0.3719 0.6498 0.055 Uiso 1 1 calc R U . . .
C41 C 0.62844(13) 0.28929(18) 0.6595(2) 0.0486(5) Uani 1 1 d . U . . .
H41 H 0.6213 0.2644 0.6984 0.058 Uiso 1 1 calc R U . . .
C42 C 0.66124(13) 0.26056(16) 0.6325(2) 0.0445(5) Uani 1 1 d . U . . .
H42 H 0.6763 0.2166 0.6541 0.053 Uiso 1 1 calc R U . . .
C43 C 0.64046(9) 0.19434(14) 0.36445(16) 0.0340(6) Uani 1 1 d . . . . .
H43A H 0.6363 0.2317 0.3243 0.041 Uiso 1 1 calc R U . . .
H43B H 0.6267 0.2116 0.4017 0.041 Uiso 1 1 calc R U . . .
C44 C 0.61738(12) 0.12494(17) 0.32610(18) 0.0509(9) Uani 1 1 d . . . . .
H44A H 0.6090 0.0951 0.3631 0.061 Uiso 1 1 calc R U . . .
H44B H 0.5883 0.1338 0.2781 0.061 Uiso 1 1 calc R U . . .
C45 C 0.65589(13) 0.09010(16) 0.30598(17) 0.0507(9) Uani 1 1 d . . . . .
H45A H 0.6568 0.1104 0.2570 0.061 Uiso 1 1 calc R U . . .
H45B H 0.6510 0.0379 0.2995 0.061 Uiso 1 1 calc R U . . .
C46 C 0.70097(11) 0.10758(14) 0.37687(16) 0.0366(7) Uani 1 1 d . . . . .
H46A H 0.7081 0.0701 0.4177 0.044 Uiso 1 1 calc R U . . .
H46B H 0.7285 0.1122 0.3615 0.044 Uiso 1 1 calc R U . . .

loop_
_atom_site_aniso_label
_atom_site_aniso_U_11
_atom_site_aniso_U_22
_atom_site_aniso_U_33
_atom_site_aniso_U_23
_atom_site_aniso_U_13
_atom_site_aniso_U_12
U1 0.02035(6) 0.01460(6) 0.01407(5) 0.00102(5) 0.00761(4) 0.00010(5)
S1 0.0247(3) 0.0178(3) 0.0175(2) 0.0037(2) 0.0083(2) -0.0002(2)
O1 0.0270(9) 0.0188(8) 0.0239(8) 0.0001(7) 0.0038(7) -0.0003(7)
N1 0.0399(14) 0.0307(12) 0.0326(12) -0.0047(10) 0.0077(11) 0.0062(10)
C1 0.0164(10) 0.0157(10) 0.0159(10) 0.0019(8) 0.0077(8) 0.0013(8)
C2 0.0157(10) 0.0183(10) 0.0181(10) 0.0005(8) 0.0053(8) 0.0006(8)
C3 0.0218(11) 0.0283(12) 0.0144(10) 0.0018(9) 0.0039(9) -0.0002(9)
C4 0.0256(12) 0.0303(13) 0.0189(11) 0.0077(10) 0.0073(9) -0.0029(10)
C5 0.0208(11) 0.0229(12) 0.0223(11) 0.0033(9) 0.0083(9) -0.0039(9)
C6 0.0155(10) 0.0187(10) 0.0161(10) 0.0018(8) 0.0052(8) 0.0021(8)
C7 0.0189(10) 0.0191(11) 0.0160(10) 0.0018(8) 0.0025(8) -0.0020(8)
C8 0.0192(11) 0.0221(11) 0.0243(11) 0.0043(9) 0.0037(9) -0.0012(9)
C9 0.0181(11) 0.0268(13) 0.0348(14) 0.0032(11) 0.0042(10) -0.0015(9)
C10 0.0248(12) 0.0265(12) 0.0310(13) 0.0012(11) 0.0002(10) -0.0064(11)
C11 0.0332(14) 0.0262(14) 0.0249(12) -0.0061(10) 0.0044(10) -0.0047(10)
C12 0.0243(12) 0.0242(13) 0.0196(11) 0.0001(9) 0.0037(9) -0.0024(10)
C13 0.0181(11) 0.0262(13) 0.0431(15) -0.0045(11) 0.0109(11) -0.0008(10)
C14 0.0258(13) 0.0507(18) 0.0386(15) -0.0102(13) 0.0123(12) -0.0048(12)
C15 0.056(2) 0.0318(16) 0.077(3) 0.0113(16) 0.0361(19) 0.0144(15)
C16 0.0418(18) 0.048(2) 0.058(2) -0.0085(16) -0.0035(15) -0.0212(15)
C17 0.035(3) 0.043(3) 0.083(4) -0.014(3) -0.002(3) -0.007(2)
C17A 0.063(4) 0.078(5) 0.068(4) -0.006(4) -0.004(4) -0.032(4)
C18 0.025(2) 0.037(3) 0.081(4) -0.024(3) -0.021(2) 0.002(2)
C18A 0.030(5) 0.050(6) 0.082(7) -0.027(5) 0.021(5) -0.022(4)
C19 0.0354(14) 0.0275(12) 0.0325(13) -0.0068(10) 0.0170(11) -0.0010(10)
C20 0.057(2) 0.118(3) 0.0481(19) 0.022(2) 0.0274(17) 0.045(2)
C21 0.057(2) 0.105(3) 0.0329(17) -0.0165(18) 0.0235(16) -0.003(2)
C22 0.0199(10) 0.0154(10) 0.0166(10) 0.0025(8) 0.0047(8) -0.0008(8)
C23 0.0229(11) 0.0162(10) 0.0211(11) 0.0026(9) 0.0080(9) 0.0008(9)
C24 0.0261(12) 0.0190(11) 0.0226(11) -0.0019(9) 0.0080(10) 0.0013(9)
C25 0.0302(12) 0.0156(11) 0.0207(11) -0.0003(9) 0.0056(10) -0.0029(9)
C26 0.0208(11) 0.0216(11) 0.0220(11) 0.0014(9) 0.0023(9) -0.0009(9)
C27 0.0207(11) 0.0159(10) 0.0219(11) 0.0012(9) 0.0064(9) 0.0004(8)
C28 0.0220(12) 0.0255(12) 0.0243(12) -0.0028(10) 0.0084(10) 0.0014(9)
C29 0.0303(14) 0.0554(19) 0.0341(15) -0.0006(14) 0.0164(12) -0.0032(13)
C30 0.0295(14) 0.0430(17) 0.0477(17) 0.0177(14) 0.0140(13) 0.0128(13)
C31 0.0308(13) 0.0214(12) 0.0220(12) -0.0030(9) 0.0028(10) -0.0030(10)
C32 0.0472(17) 0.0471(18) 0.0271(14) -0.0129(13) 0.0117(13) -0.0128(14)
C33 0.0457(17) 0.0275(14) 0.0356(15) -0.0073(11) 0.0106(13) -0.0108(12)
C34 0.0216(11) 0.0271(12) 0.0219(11) -0.0010(9) 0.0050(9) 0.0034(9)
C35 0.0368(15) 0.0356(15) 0.0389(15) 0.0054(12) 0.0159(13) 0.0147(12)
C36 0.0392(15) 0.0429(17) 0.0369(15) 0.0033(13) 0.0218(13) 0.0010(13)
C37 0.0378(9) 0.0280(8) 0.0379(9) 0.0025(7) 0.0234(8) -0.0050(7)
C38 0.0408(9) 0.0337(9) 0.0422(9) -0.0011(8) 0.0255(8) -0.0015(8)
C39 0.0466(9) 0.0395(9) 0.0493(9) -0.0032(8) 0.0278(8) -0.0005(8)
C40 0.0521(10) 0.0446(9) 0.0519(10) -0.0040(8) 0.0312(8) -0.0031(8)
C41 0.0575(10) 0.0440(9) 0.0513(10) 0.0014(8) 0.0289(9) -0.0056(8)
C42 0.0543(10) 0.0369(9) 0.0470(9) 0.0028(8) 0.0250(8) -0.0039(8)
C43 0.0266(13) 0.0295(14) 0.0329(14) 0.0100(11) -0.0022(11) -0.0034(11)
C44 0.0535(19) 0.0389(17) 0.0326(15) 0.0115(13) -0.0129(14) -0.0232(15)
C45 0.082(3) 0.0266(15) 0.0241(14) -0.0030(11) 0.0003(15) -0.0149(16)
C46 0.0578(19) 0.0172(12) 0.0286(14) -0.0042(10) 0.0104(13) -0.0009(12)

loop_
_atom_type_symbol
_atom_type_description
_atom_type_scat_dispersion_real
_atom_type_scat_dispersion_imag
_atom_type_scat_source
C C 0.0033 0.0016 'International Tables Vol C Tables 4.2.6.8 and 6.1.1.4'
H H 0.0000 0.0000 'International Tables Vol C Tables 4.2.6.8 and 6.1.1.4'
N N 0.0061 0.0033 'International Tables Vol C Tables 4.2.6.8 and 6.1.1.4'
O O 0.0106 0.0060 'International Tables Vol C Tables 4.2.6.8 and 6.1.1.4'
S S 0.1246 0.1234 'International Tables Vol C Tables 4.2.6.8 and 6.1.1.4'
U U -9.6767 9.6646 'International Tables Vol C Tables 4.2.6.8 and 6.1.1.4'

loop_
_geom_angle_atom_site_label_1
_geom_angle_atom_site_label_2
_geom_angle_atom_site_label_3
_geom_angle
_geom_angle_site_symmetry_1
_geom_angle_site_symmetry_3
_geom_angle_publ_flag
N1 U1 N1 180.0 . 7_656 ?
N1 U1 O1 90.78(9) . 7_656 ?
N1 U1 O1 89.22(9) 7_656 7_656 ?
N1 U1 O1 89.22(9) . . ?
N1 U1 O1 90.78(9) 7_656 . ?
O1 U1 O1 180.00(6) 7_656 . ?
N1 U1 S1 96.26(8) . 7_656 ?
N1 U1 S1 83.74(8) 7_656 7_656 ?
O1 U1 S1 89.30(4) 7_656 7_656 ?
O1 U1 S1 90.70(4) . 7_656 ?
N1 U1 S1 83.74(8) . . ?
N1 U1 S1 96.27(8) 7_656 . ?
O1 U1 S1 90.70(4) 7_656 . ?
O1 U1 S1 89.30(4) . . ?
S1 U1 S1 180.0 7_656 . ?
C1 S1 U1 136.61(7) . . ?
C43 O1 C46 110.3(2) . . ?
C43 O1 U1 125.45(15) . . ?
C46 O1 U1 124.01(15) . . ?
C37 N1 U1 168.3(2) . . ?
C6 C1 C2 118.12(19) . . ?
C6 C1 S1 120.24(16) . . ?
C2 C1 S1 120.89(16) . . ?
C3 C2 C1 119.6(2) . . ?
C3 C2 C7 115.01(19) . . ?
C1 C2 C7 125.22(19) . . ?
C4 C3 C2 121.9(2) . . ?
C3 C4 C5 118.6(2) . . ?
C4 C5 C6 121.6(2) . . ?
C5 C6 C1 120.0(2) . . ?
C5 C6 C22 115.9(2) . . ?
C1 C6 C22 123.74(19) . . ?
C12 C7 C8 119.9(2) . . ?
C12 C7 C2 120.1(2) . . ?
C8 C7 C2 119.4(2) . . ?
C9 C8 C7 119.1(2) . . ?
C9 C8 C13 119.2(2) . . ?
C7 C8 C13 121.6(2) . . ?
C10 C9 C8 122.2(2) . . ?
C9 C10 C11 118.0(2) . . ?
C9 C10 C16 119.5(3) . . ?
C11 C10 C16 122.4(3) . . ?
C10 C11 C12 122.1(2) . . ?
C11 C12 C7 118.7(2) . . ?
C11 C12 C19 119.9(2) . . ?
C7 C12 C19 121.4(2) . . ?
C8 C13 C14 113.2(2) . . ?
C8 C13 C15 110.1(2) . . ?
C14 C13 C15 111.1(2) . . ?
C17 C16 C10 118.3(3) . . ?
C18A C16 C10 119.6(4) . . ?
C18A C16 C17A 121.8(7) . . ?
C10 C16 C17A 107.7(5) . . ?
C17 C16 C18 116.1(4) . . ?
C10 C16 C18 111.9(3) . . ?
C20 C19 C12 111.1(2) . . ?
C20 C19 C21 110.4(3) . . ?
C12 C19 C21 114.6(3) . . ?
C23 C22 C27 119.8(2) . . ?
C23 C22 C6 119.07(19) . . ?
C27 C22 C6 120.6(2) . . ?
C24 C23 C22 119.6(2) . . ?
C24 C23 C28 119.3(2) . . ?
C22 C23 C28 121.0(2) . . ?
C25 C24 C23 121.5(2) . . ?
C26 C25 C24 118.2(2) . . ?
C26 C25 C31 119.9(2) . . ?
C24 C25 C31 121.9(2) . . ?
C25 C26 C27 122.3(2) . . ?
C26 C27 C22 118.5(2) . . ?
C26 C27 C34 119.8(2) . . ?
C22 C27 C34 121.6(2) . . ?
C29 C28 C30 109.9(2) . . ?
C29 C28 C23 113.2(2) . . ?
C30 C28 C23 110.0(2) . . ?
C25 C31 C32 114.3(2) . . ?
C25 C31 C33 109.7(2) . . ?
C32 C31 C33 110.2(2) . . ?
C27 C34 C35 112.7(2) . . ?
C27 C34 C36 110.6(2) . . ?
C35 C34 C36 109.8(2) . . ?
N1 C37 C42 123.3(3) . . ?
N1 C37 C38 122.1(2) . . ?
C42 C37 C38 114.4(3) . . ?
C39 C38 C37 122.9(3) . . ?
C40 C39 C38 120.3(3) . . ?
C41 C40 C39 119.1(3) . . ?
C40 C41 C42 121.1(3) . . ?
C41 C42 C37 122.2(3) . . ?
O1 C43 C44 103.9(2) . . ?
C45 C44 C43 102.8(3) . . ?
C44 C45 C46 102.9(2) . . ?
O1 C46 C45 104.5(2) . . ?

loop_
_geom_bond_atom_site_label_1
_geom_bond_atom_site_label_2
_geom_bond_distance
_geom_bond_site_symmetry_2
_geom_bond_publ_flag
U1 N1 1.928(3) . ?
U1 N1 1.928(3) 7_656 ?
U1 O1 2.3976(16) 7_656 ?
U1 O1 2.3976(16) . ?
U1 S1 2.7081(6) 7_656 ?
U1 S1 2.7082(6) . ?
S1 C1 1.778(2) . ?
O1 C43 1.458(3) . ?
O1 C46 1.468(3) . ?
N1 C37 1.341(4) . ?
C1 C6 1.412(3) . ?
C1 C2 1.417(3) . ?
C2 C3 1.397(3) . ?
C2 C7 1.507(3) . ?
C3 C4 1.379(3) . ?
C4 C5 1.382(3) . ?
C5 C6 1.393(3) . ?
C6 C22 1.506(3) . ?
C7 C12 1.404(3) . ?
C7 C8 1.407(3) . ?
C8 C9 1.393(3) . ?
C8 C13 1.521(3) . ?
C9 C10 1.382(4) . ?
C10 C11 1.391(4) . ?
C10 C16 1.515(4) . ?
C11 C12 1.400(4) . ?
C12 C19 1.519(4) . ?
C13 C14 1.524(4) . ?
C13 C15 1.527(4) . ?
C16 C17 1.475(4) . ?
C16 C18A 1.490(5) . ?
C16 C17A 1.542(8) . ?
C16 C18 1.544(5) . ?
C19 C20 1.491(5) . ?
C19 C21 1.520(4) . ?
C22 C23 1.401(3) . ?
C22 C27 1.406(3) . ?
C23 C24 1.395(3) . ?
C23 C28 1.529(3) . ?
C24 C25 1.390(3) . ?
C25 C26 1.385(3) . ?
C25 C31 1.524(3) . ?
C26 C27 1.400(3) . ?
C27 C34 1.515(3) . ?
C28 C29 1.524(4) . ?
C28 C30 1.526(4) . ?
C31 C32 1.525(4) . ?
C31 C33 1.533(4) . ?
C34 C35 1.528(3) . ?
C34 C36 1.534(4) . ?
C37 C42 1.414(4) . ?
C37 C38 1.416(4) . ?
C38 C39 1.384(4) . ?
C39 C40 1.380(4) . ?
C40 C41 1.365(5) . ?
C41 C42 1.389(5) . ?
C43 C44 1.515(4) . ?
C44 C45 1.512(5) . ?
C45 C46 1.514(4) . ?

loop_
_geom_torsion_atom_site_label_1
_geom_torsion_atom_site_label_2
_geom_torsion_atom_site_label_3
_geom_torsion_atom_site_label_4
_geom_torsion
_geom_torsion_site_symmetry_1
_geom_torsion_site_symmetry_2
_geom_torsion_site_symmetry_3
_geom_torsion_site_symmetry_4
_geom_torsion_publ_flag
U1 S1 C1 C6 -94.37(18) . . . . ?
U1 S1 C1 C2 95.77(18) . . . . ?
C6 C1 C2 C3 3.5(3) . . . . ?
S1 C1 C2 C3 173.53(17) . . . . ?
C6 C1 C2 C7 -171.3(2) . . . . ?
S1 C1 C2 C7 -1.2(3) . . . . ?
C1 C2 C3 C4 -0.1(4) . . . . ?
C7 C2 C3 C4 175.2(2) . . . . ?
C2 C3 C4 C5 -2.4(4) . . . . ?
C3 C4 C5 C6 1.3(4) . . . . ?
C4 C5 C6 C1 2.1(3) . . . . ?
C4 C5 C6 C22 -171.5(2) . . . . ?
C2 C1 C6 C5 -4.5(3) . . . . ?
S1 C1 C6 C5 -174.61(17) . . . . ?
C2 C1 C6 C22 168.7(2) . . . . ?
S1 C1 C6 C22 -1.5(3) . . . . ?
C3 C2 C7 C12 70.1(3) . . . . ?
C1 C2 C7 C12 -115.0(3) . . . . ?
C3 C2 C7 C8 -101.3(3) . . . . ?
C1 C2 C7 C8 73.6(3) . . . . ?
C12 C7 C8 C9 -0.4(3) . . . . ?
C2 C7 C8 C9 171.0(2) . . . . ?
C12 C7 C8 C13 -175.9(2) . . . . ?
C2 C7 C8 C13 -4.5(3) . . . . ?
C7 C8 C9 C10 0.0(4) . . . . ?
C13 C8 C9 C10 175.6(2) . . . . ?
C8 C9 C10 C11 0.7(4) . . . . ?
C8 C9 C10 C16 -175.6(3) . . . . ?
C9 C10 C11 C12 -1.0(4) . . . . ?
C16 C10 C11 C12 175.2(3) . . . . ?
C10 C11 C12 C7 0.6(4) . . . . ?
C10 C11 C12 C19 -179.5(2) . . . . ?
C8 C7 C12 C11 0.2(3) . . . . ?
C2 C7 C12 C11 -171.2(2) . . . . ?
C8 C7 C12 C19 -179.8(2) . . . . ?
C2 C7 C12 C19 8.9(3) . . . . ?
C9 C8 C13 C14 44.8(3) . . . . ?
C7 C8 C13 C14 -139.7(2) . . . . ?
C9 C8 C13 C15 -80.2(3) . . . . ?
C7 C8 C13 C15 95.3(3) . . . . ?
C9 C10 C16 C17 -161.3(4) . . . . ?
C11 C10 C16 C17 22.5(5) . . . . ?
C9 C10 C16 C18A -37.1(6) . . . . ?
C11 C10 C16 C18A 146.7(6) . . . . ?
C9 C10 C16 C17A 107.7(8) . . . . ?
C11 C10 C16 C17A -68.5(8) . . . . ?
C9 C10 C16 C18 59.7(5) . . . . ?
C11 C10 C16 C18 -116.4(5) . . . . ?
C11 C12 C19 C20 -89.8(4) . . . . ?
C7 C12 C19 C20 90.2(4) . . . . ?
C11 C12 C19 C21 36.2(4) . . . . ?
C7 C12 C19 C21 -143.8(3) . . . . ?
C5 C6 C22 C23 95.4(3) . . . . ?
C1 C6 C22 C23 -78.0(3) . . . . ?
C5 C6 C22 C27 -76.6(3) . . . . ?
C1 C6 C22 C27 110.0(3) . . . . ?
C27 C22 C23 C24 -1.8(3) . . . . ?
C6 C22 C23 C24 -173.9(2) . . . . ?
C27 C22 C23 C28 174.3(2) . . . . ?
C6 C22 C23 C28 2.2(3) . . . . ?
C22 C23 C24 C25 0.6(4) . . . . ?
C28 C23 C24 C25 -175.5(2) . . . . ?
C23 C24 C25 C26 0.5(4) . . . . ?
C23 C24 C25 C31 178.1(2) . . . . ?
C24 C25 C26 C27 -0.4(4) . . . . ?
C31 C25 C26 C27 -178.1(2) . . . . ?
C25 C26 C27 C22 -0.7(3) . . . . ?
C25 C26 C27 C34 176.5(2) . . . . ?
C23 C22 C27 C26 1.8(3) . . . . ?
C6 C22 C27 C26 173.7(2) . . . . ?
C23 C22 C27 C34 -175.3(2) . . . . ?
C6 C22 C27 C34 -3.4(3) . . . . ?
C24 C23 C28 C29 -45.1(3) . . . . ?
C22 C23 C28 C29 138.8(2) . . . . ?
C24 C23 C28 C30 78.3(3) . . . . ?
C22 C23 C28 C30 -97.8(3) . . . . ?
C26 C25 C31 C32 -154.1(2) . . . . ?
C24 C25 C31 C32 28.4(3) . . . . ?
C26 C25 C31 C33 81.6(3) . . . . ?
C24 C25 C31 C33 -96.0(3) . . . . ?
C26 C27 C34 C35 57.5(3) . . . . ?
C22 C27 C34 C35 -125.4(2) . . . . ?
C26 C27 C34 C36 -65.8(3) . . . . ?
C22 C27 C34 C36 111.3(2) . . . . ?
U1 N1 C37 C42 177.8(9) . . . . ?
U1 N1 C37 C38 -7.5(12) . . . . ?
N1 C37 C38 C39 -177.1(3) . . . . ?
C42 C37 C38 C39 -1.9(4) . . . . ?
C37 C38 C39 C40 1.2(5) . . . . ?
C38 C39 C40 C41 -0.1(5) . . . . ?
C39 C40 C41 C42 -0.1(5) . . . . ?
C40 C41 C42 C37 -0.8(5) . . . . ?
N1 C37 C42 C41 176.8(3) . . . . ?
C38 C37 C42 C41 1.7(5) . . . . ?
C46 O1 C43 C44 16.1(3) . . . . ?
U1 O1 C43 C44 -168.89(17) . . . . ?
O1 C43 C44 C45 -34.1(3) . . . . ?
C43 C44 C45 C46 39.2(3) . . . . ?
C43 O1 C46 C45 8.5(3) . . . . ?
U1 O1 C46 C45 -166.67(18) . . . . ?
C44 C45 C46 O1 -29.5(3) . . . . ?
